data_1568376
loop_
_publ_author_name
'Shimomoto, Hiroaki'
'Miyano, Yuto'
'Kinoshita, Kaito'
'Itoh, Tomomichi'
'Ihara, Eiji'

_publ_section_title
;
 Initiating abilities of diphosphine- and diamine-ligated Pd
 complexes/NaBPh4 systems for C1 polymerization of diazoacetates
;
_journal_issue 9
_journal_name_full 'Polymer Chemistry'
_journal_page_first 1007
_journal_page_last 1018
_journal_paper_doi 10.1039/D2PY01548J
_journal_volume 14
_journal_year 2023
_chemical_formula_moiety 'C46 H34 Cl2 O2 P2 Pd, 1.45(C3 H6 O)'
_chemical_formula_sum 'C50.34 H42.68 Cl2 O3.45 P2 Pd'
_chemical_formula_weight 942.03
_space_group_crystal_system monoclinic
_space_group_IT_number 14
_space_group_name_Hall '-P 2ybc'
_space_group_name_H-M_alt 'P 1 21/c 1'
_atom_sites_solution_hydrogens geom
_atom_sites_solution_primary dual
_audit_creation_date 2019-10-27
_audit_creation_method
;
Olex2 1.2
(compiled 2018.05.29 svn.r3508 for OlexSys, GUI svn.r5506)
;
_audit_update_record
;
2022-07-20 deposited with the CCDC.	2023-01-30 downloaded from the CCDC.
;
_cell_angle_alpha 90
_cell_angle_beta 93.985(2)
_cell_angle_gamma 90
_cell_formula_units_Z 4
_cell_length_a 12.4623(3)
_cell_length_b 10.8537(3)
_cell_length_c 32.8318(8)
_cell_measurement_reflns_used 32664
_cell_measurement_temperature 100
_cell_measurement_theta_max 31.2190
_cell_measurement_theta_min 1.9570
_cell_volume 4430.2(2)
_computing_cell_refinement 'CrysAlisPro 1.171.40.53 (Rigaku OD, 2019)'
_computing_data_collection 'CrystalClear-SM Expert 2.1 b46 (Rigaku, 2016)'
_computing_data_reduction 'CrysAlisPro 1.171.40.53 (Rigaku OD, 2019)'
_computing_molecular_graphics 'Olex2 (Dolomanov et al., 2009)'
_computing_publication_material 'Olex2 (Dolomanov et al., 2009)'
_computing_structure_refinement 'SHELXL-2018/3 (Sheldrick, 2018)'
_computing_structure_solution 'SHELXT 2018/2 (Sheldrick, 2018)'
_diffrn_ambient_temperature 100
_diffrn_detector CCD
_diffrn_detector_area_resol_mean 7.111
_diffrn_detector_type 'Rigaku Saturn724+ area detector'
_diffrn_measured_fraction_theta_full 0.999
_diffrn_measured_fraction_theta_max 0.999
_diffrn_measurement_details
;
List of Runs (angles in degrees, time in seconds):

  # Type    Start    End  Width  t~exp~   \w     \q     \k     \f   Frames
#--------------------------------------------------------------------------
  1  \w   -110.00  70.00   0.50    2.00    --  -20.00  45.00   0.00  360
  2  \w   -110.00  70.00   0.50    2.00    --  -20.00  45.00  90.00  360
  3  \w   -110.00  70.00   0.50    2.00    --  -20.00  45.00 180.00  360
  4  \w   -110.00  70.00   0.50    2.00    --  -20.00  45.00 270.00  360
;
_diffrn_measurement_device 'abstract diffractometer'
_diffrn_measurement_device_type 'Rigaku Varimax with Saturn'
_diffrn_measurement_method '\w scans'
_diffrn_orient_matrix_type 'CrysAlisPro convention (1999,Acta A55,543-557)'
_diffrn_orient_matrix_UB_11 0.0111707000
_diffrn_orient_matrix_UB_12 -0.0422069000
_diffrn_orient_matrix_UB_13 -0.0156524000
_diffrn_orient_matrix_UB_21 -0.0558170000
_diffrn_orient_matrix_UB_22 -0.0051023000
_diffrn_orient_matrix_UB_23 -0.0056079000
_diffrn_orient_matrix_UB_31 0.0037988000
_diffrn_orient_matrix_UB_32 0.0496408000
_diffrn_orient_matrix_UB_33 -0.0138741000
_diffrn_radiation_collimation 0.3
_diffrn_radiation_monochromator 'multi-layer mirror optics'
_diffrn_radiation_probe x-ray
_diffrn_radiation_type MoK\a
_diffrn_radiation_wavelength 0.71073
_diffrn_reflns_av_R_equivalents 0.1119
_diffrn_reflns_av_unetI/netI 0.0676
_diffrn_reflns_Laue_measured_fraction_full 0.999
_diffrn_reflns_Laue_measured_fraction_max 0.999
_diffrn_reflns_limit_h_max 16
_diffrn_reflns_limit_h_min -16
_diffrn_reflns_limit_k_max 14
_diffrn_reflns_limit_k_min -14
_diffrn_reflns_limit_l_max 43
_diffrn_reflns_limit_l_min -43
_diffrn_reflns_number 73717
_diffrn_reflns_point_group_measured_fraction_full 0.999
_diffrn_reflns_point_group_measured_fraction_max 0.999
_diffrn_reflns_theta_full 25.242
_diffrn_reflns_theta_max 27.999
_diffrn_reflns_theta_min 1.638
_diffrn_source 'rotating anode X-ray generator'
_diffrn_source_current 24.0
_diffrn_source_power 1.2
_diffrn_source_target Mo
_diffrn_source_type 'MicroMax 007'
_diffrn_source_voltage 50.0
_exptl_absorpt_coefficient_mu 0.655
_exptl_absorpt_correction_T_max 1.00000
_exptl_absorpt_correction_T_min 0.38343
_exptl_absorpt_correction_type multi-scan
_exptl_absorpt_process_details
;
CrysAlisPro 1.171.40.53 (Rigaku Oxford Diffraction, 2019)
Empirical absorption correction using spherical harmonics,
 implemented in SCALE3 ABSPACK scaling algorithm.
;
_exptl_crystal_colour yellow
_exptl_crystal_colour_primary yellow
_exptl_crystal_density_diffrn 1.412
_exptl_crystal_description block
_exptl_crystal_F_000 1929
_exptl_crystal_recrystallization_method Sublimation
_exptl_crystal_size_max 0.04
_exptl_crystal_size_mid 0.04
_exptl_crystal_size_min 0.04
_refine_diff_density_max 1.214
_refine_diff_density_min -0.924
_refine_diff_density_rms 0.119
_refine_ls_extinction_method none
_refine_ls_goodness_of_fit_ref 1.033
_refine_ls_hydrogen_treatment constr
_refine_ls_matrix_type full
_refine_ls_number_parameters 552
_refine_ls_number_reflns 10694
_refine_ls_number_restraints 120
_refine_ls_restrained_S_all 1.040
_refine_ls_R_factor_all 0.0817
_refine_ls_R_factor_gt 0.0574
_refine_ls_shift/su_max 0.001
_refine_ls_shift/su_mean 0.000
_refine_ls_structure_factor_coef Fsqd
_refine_ls_weighting_details 'w=1/[\s^2^(Fo^2^)+(0.0605P)^2^+7.8508P] where P=(Fo^2^+2Fc^2^)/3'
_refine_ls_weighting_scheme calc
_refine_ls_wR_factor_gt 0.1307
_refine_ls_wR_factor_ref 0.1410
_reflns_Friedel_coverage 0.000
_reflns_number_gt 8162
_reflns_number_total 10694
_reflns_threshold_expression 'I > 2\s(I)'
_cod_data_source_file d2py01548j2.cif
_cod_data_source_block shimomoto
_cod_depositor_comments 'Adding full bibliography for 1568372--1568378.cif.'
_cod_database_code 1568376
_shelx_shelxl_version_number 2018/3
_chemical_oxdiff_formula 'C28 H19 Cl2 O2 Pd1'
_shelx_space_group_comment
;
The symmetry employed for this shelxl refinement is uniquely defined
by the following loop, which should always be used as a source of
symmetry information in preference to the above space-group names.
They are only intended as comments.
;
_reflns_odcompleteness_completeness 99.98
_reflns_odcompleteness_iscentric 1
_reflns_odcompleteness_theta 26.32
_olex2_refinement_description
;
1. Fixed Uiso
 At 1.2 times of:
  All C(H) groups
 At 1.5 times of:
  All C(H,H,H) groups
2. Uiso/Uaniso restraints and constraints
C49 \\sim C47 \\sim O3 \\sim C48: within 2A with sigma of 0.02 and sigma for
terminal atoms of 0.04
C52 \\sim O4 \\sim C50 \\sim C51: within 2A with sigma of 0.02 and sigma for
terminal atoms of 0.04
Uanis(O3) \\sim Ueq, Uanis(C47) \\sim Ueq, Uanis(C49) \\sim Ueq, Uanis(C48)
\\sim Ueq: with sigma of 0.01 and sigma for terminal atoms of 0.02
Uanis(C52) \\sim Ueq, Uanis(C50) \\sim Ueq, Uanis(C51) \\sim Ueq, Uanis(O4)
\\sim Ueq: with sigma of 0.01 and sigma for terminal atoms of 0.02
3. Rigid body (RIGU) restrains
 C49, C47, O3, C48
 with sigma for 1-2 distances of 0.004 and sigma for 1-3 distances of 0.004
 C52, C50, O4, C51
 with sigma for 1-2 distances of 0.004 and sigma for 1-3 distances of 0.004
4. Others
 Sof(O3)=Sof(C47)=Sof(C49)=Sof(H49A)=Sof(H49B)=Sof(H49C)=Sof(C48)=Sof(H48A)=
 Sof(H48B)=Sof(H48C)=FVAR(1)
 Sof(C50)=Sof(C51)=Sof(H51A)=Sof(H51B)=Sof(H51C)=Sof(O4)=Sof(C52)=Sof(H52A)=
 Sof(H52B)=Sof(H52C)=FVAR(2)
5.a Aromatic/amide H refined with riding coordinates:
 C34(H34), C36(H36), C40(H40), C30(H30), C38(H38), C46(H46), C42(H42),
 C28(H28), C22(H22), C24(H24), C27(H27), C37(H37), C33(H33), C39(H39), C31(H31),
  C26(H26), C21(H21), C32(H32), C43(H43), C45(H45), C4(H4), C25(H25), C18(H18),
 C16(H16), C44(H44), C12(H12), C5(H5), C20(H20), C7(H7), C19(H19), C15(H15),
 C6(H6), C14(H14), C13(H13)
5.b Idealised Me refined with riding coordinates:
 C49(H49A,H49B,H49C), C48(H48A,H48B,H48C), C51(H51A,H51B,H51C), C52(H52A,H52B,
 H52C)
;
_olex2_exptl_crystal_mounting_method loops
_olex2_submission_special_instructions 'No special instructions were received'
_oxdiff_exptl_absorpt_empirical_details
;
Empirical correction (ABSPACK) includes:
- Absorption correction using spherical harmonics
- Frame scaling
- Detector area scaling
;
_oxdiff_exptl_absorpt_empirical_full_max 2.253
_oxdiff_exptl_absorpt_empirical_full_min 0.703

loop_
_space_group_symop_operation_xyz
'x, y, z'
'-x, y+1/2, -z+1/2'
'-x, -y, -z'
'x, -y-1/2, z-1/2'

loop_
_atom_site_label
_atom_site_type_symbol
_atom_site_fract_x
_atom_site_fract_y
_atom_site_fract_z
_atom_site_U_iso_or_equiv
_atom_site_adp_type
_atom_site_occupancy
_atom_site_site_symmetry_order
_atom_site_calc_flag
_atom_site_refinement_flags_posn
_atom_site_refinement_flags_adp
_atom_site_refinement_flags_occupancy
_atom_site_disorder_assembly
_atom_site_disorder_group
Pd1 Pd 0.19263(2) 0.37785(3) 0.65468(2) 0.01631(9) Uani 1 1 d . . . . .
Cl2 Cl 0.01657(7) 0.31459(9) 0.66812(3) 0.0215(2) Uani 1 1 d . . . . .
P1 P 0.25967(7) 0.30045(9) 0.71735(3) 0.0176(2) Uani 1 1 d . . . . .
P2 P 0.12550(7) 0.44321(9) 0.59100(3) 0.0185(2) Uani 1 1 d . . . . .
Cl1 Cl 0.30865(9) 0.65311(10) 0.67654(3) 0.0341(3) Uani 1 1 d . . . . .
O2 O 0.3668(2) 0.2455(3) 0.60865(10) 0.0349(7) Uani 1 1 d . . . . .
O1 O 0.5328(3) 0.6768(4) 0.65891(12) 0.0551(10) Uani 1 1 d . . . . .
C34 C 0.2774(3) 0.3755(4) 0.79934(12) 0.0246(8) Uani 1 1 d . . . . .
H34 H 0.331792 0.317229 0.803266 0.029 Uiso 1 1 calc R . . . .
C29 C 0.2258(3) 0.3918(4) 0.76108(12) 0.0211(8) Uani 1 1 d . . . . .
C36 C 0.4698(3) 0.3847(4) 0.73510(12) 0.0225(8) Uani 1 1 d . . . . .
H36 H 0.438101 0.457272 0.743364 0.027 Uiso 1 1 calc R . . . .
C1 C 0.3404(3) 0.4314(4) 0.64334(11) 0.0210(8) Uani 1 1 d . . . . .
C40 C 0.4542(3) 0.1767(4) 0.71032(13) 0.0252(9) Uani 1 1 d . . . . .
H40 H 0.412440 0.108616 0.702442 0.030 Uiso 1 1 calc R . . . .
C35 C 0.4053(3) 0.2844(4) 0.72317(11) 0.0217(8) Uani 1 1 d . . . . .
C30 C 0.1450(3) 0.4811(4) 0.75556(13) 0.0235(8) Uani 1 1 d . . . . .
H30 H 0.110596 0.493299 0.729818 0.028 Uiso 1 1 calc R . . . .
C2 C 0.4061(3) 0.3400(4) 0.62295(12) 0.0227(8) Uani 1 1 d . . . . .
C23 C 0.0431(3) 0.5807(4) 0.59342(12) 0.0203(8) Uani 1 1 d . . . . .
C38 C 0.6282(3) 0.2718(4) 0.72164(12) 0.0283(9) Uani 1 1 d . . . . .
H38 H 0.702632 0.267784 0.721041 0.034 Uiso 1 1 calc R . . . .
C17 C 0.0421(3) 0.3203(4) 0.56807(12) 0.0235(8) Uani 1 1 d . . . . .
C46 C 0.1828(3) 0.1013(4) 0.76252(13) 0.0280(9) Uani 1 1 d . . . . .
H46 H 0.192322 0.151424 0.785457 0.034 Uiso 1 1 calc R . . . .
C42 C 0.1920(3) 0.0694(4) 0.69063(13) 0.0271(9) Uani 1 1 d . . . . .
H42 H 0.207180 0.098649 0.665030 0.033 Uiso 1 1 calc R . . . .
C28 C 0.0129(3) 0.6239(4) 0.63100(12) 0.0254(9) Uani 1 1 d . . . . .
H28 H 0.032097 0.579923 0.654701 0.030 Uiso 1 1 calc R . . . .
C11 C 0.2174(3) 0.4806(4) 0.55167(12) 0.0275(9) Uani 1 1 d . . . . .
C41 C 0.2080(3) 0.1457(3) 0.72477(12) 0.0203(8) Uani 1 1 d . . . . .
C22 C -0.0600(3) 0.3393(4) 0.54937(12) 0.0236(8) Uani 1 1 d . . . . .
H22 H -0.088991 0.418202 0.547692 0.028 Uiso 1 1 calc R . . . .
C24 C 0.0139(3) 0.6482(4) 0.55839(13) 0.0267(9) Uani 1 1 d . . . . .
H24 H 0.033939 0.620776 0.533176 0.032 Uiso 1 1 calc R . . . .
C10 C 0.3837(3) 0.5408(4) 0.65404(12) 0.0237(8) Uani 1 1 d . . . . .
C27 C -0.0453(3) 0.7318(4) 0.63317(13) 0.0296(9) Uani 1 1 d . . . . .
H27 H -0.065342 0.760092 0.658276 0.036 Uiso 1 1 calc R . . . .
C37 C 0.5808(3) 0.3775(4) 0.73477(12) 0.0272(9) Uani 1 1 d . . . . .
H37 H 0.623238 0.444275 0.743454 0.033 Uiso 1 1 calc R . . . .
C33 C 0.2476(3) 0.4465(4) 0.83195(12) 0.0314(10) Uani 1 1 d . . . . .
H33 H 0.281978 0.435038 0.857732 0.038 Uiso 1 1 calc R . . . .
C39 C 0.5662(3) 0.1717(4) 0.70934(13) 0.0297(10) Uani 1 1 d . . . . .
H39 H 0.598816 0.100525 0.700370 0.036 Uiso 1 1 calc R . . . .
C31 C 0.1160(3) 0.5515(4) 0.78837(13) 0.0308(10) Uani 1 1 d . . . . .
H31 H 0.061941 0.610351 0.784692 0.037 Uiso 1 1 calc R . . . .
C26 C -0.0737(4) 0.7980(4) 0.59798(13) 0.0315(10) Uani 1 1 d . . . . .
H26 H -0.112358 0.870902 0.599505 0.038 Uiso 1 1 calc R . . . .
C3 C 0.5245(3) 0.3648(4) 0.62091(12) 0.0299(10) Uani 1 1 d . . . . .
C21 C -0.1185(3) 0.2396(4) 0.53317(13) 0.0320(10) Uani 1 1 d . . . . .
H21 H -0.186852 0.252175 0.520605 0.038 Uiso 1 1 calc R . . . .
C32 C 0.1676(3) 0.5338(4) 0.82636(13) 0.0331(10) Uani 1 1 d . . . . .
H32 H 0.148361 0.580873 0.848363 0.040 Uiso 1 1 calc R . . . .
C8 C 0.5665(3) 0.4781(5) 0.63329(12) 0.0320(10) Uani 1 1 d . . . . .
C43 C 0.1537(3) -0.0491(4) 0.69462(15) 0.0332(10) Uani 1 1 d . . . . .
H43 H 0.144349 -0.099967 0.671860 0.040 Uiso 1 1 calc R . . . .
C9 C 0.4979(3) 0.5756(5) 0.64926(13) 0.0328(10) Uani 1 1 d . . . . .
C45 C 0.1436(3) -0.0174(4) 0.76633(15) 0.0345(11) Uani 1 1 d . . . . .
H45 H 0.126880 -0.046785 0.791731 0.041 Uiso 1 1 calc R . . . .
C4 C 0.5913(4) 0.2734(5) 0.60731(14) 0.0404(12) Uani 1 1 d . . . . .
H4 H 0.563090 0.198266 0.598129 0.048 Uiso 1 1 calc R . . . .
C25 C -0.0448(4) 0.7559(4) 0.56084(14) 0.0329(10) Uani 1 1 d . . . . .
H25 H -0.064836 0.799979 0.537222 0.039 Uiso 1 1 calc R . . . .
C18 C 0.0840(4) 0.2023(4) 0.57023(14) 0.0336(10) Uani 1 1 d . . . . .
H18 H 0.152338 0.189249 0.582758 0.040 Uiso 1 1 calc R . . . .
C16 C 0.2830(3) 0.5829(5) 0.55693(15) 0.0403(12) Uani 1 1 d . . . . .
H16 H 0.279050 0.632352 0.579917 0.048 Uiso 1 1 calc R . . . .
C44 C 0.1295(3) -0.0916(4) 0.73231(16) 0.0348(11) Uani 1 1 d . . . . .
H44 H 0.103351 -0.171295 0.734901 0.042 Uiso 1 1 calc R . . . .
C12 C 0.2239(4) 0.4094(5) 0.51701(14) 0.0439(13) Uani 1 1 d . . . . .
H12 H 0.180049 0.340393 0.513340 0.053 Uiso 1 1 calc R . . . .
C5 C 0.7014(4) 0.2962(6) 0.60766(16) 0.0504(15) Uani 1 1 d . . . . .
H5 H 0.747183 0.234778 0.599436 0.060 Uiso 1 1 calc R . . . .
C20 C -0.0760(4) 0.1222(5) 0.53559(14) 0.0392(11) Uani 1 1 d . . . . .
H20 H -0.115896 0.055858 0.524838 0.047 Uiso 1 1 calc R . . . .
C7 C 0.6771(3) 0.4990(6) 0.63236(14) 0.0434(13) Uani 1 1 d . . . . .
H7 H 0.706165 0.575045 0.640187 0.052 Uiso 1 1 calc R . . . .
C19 C 0.0255(4) 0.1033(4) 0.55394(15) 0.0426(12) Uani 1 1 d . . . . .
H19 H 0.054534 0.024334 0.555379 0.051 Uiso 1 1 calc R . . . .
C15 C 0.3554(4) 0.6121(6) 0.52766(19) 0.0572(17) Uani 1 1 d . . . . .
H15 H 0.401010 0.679599 0.531295 0.069 Uiso 1 1 calc R . . . .
C6 C 0.7424(4) 0.4067(7) 0.61983(15) 0.0539(17) Uani 1 1 d . . . . .
H6 H 0.816005 0.420323 0.619686 0.065 Uiso 1 1 calc R . . . .
C14 C 0.3582(4) 0.5378(7) 0.49271(17) 0.063(2) Uani 1 1 d . . . . .
H14 H 0.404985 0.557503 0.472813 0.075 Uiso 1 1 calc R . . . .
C13 C 0.2942(5) 0.4385(7) 0.48767(18) 0.0601(17) Uani 1 1 d . . . . .
H13 H 0.297214 0.389567 0.464527 0.072 Uiso 1 1 calc R . . . .
O3 O 0.2452(8) 0.1067(9) 0.4953(4) 0.119(4) Uani 0.613(8) 1 d . U P A 1
C47 C 0.3406(9) 0.0879(10) 0.4887(3) 0.061(3) Uani 0.613(8) 1 d . U P A 1
C49 C 0.4189(9) 0.1512(11) 0.5110(4) 0.077(3) Uani 0.613(8) 1 d . U P A 1
H49A H 0.404249 0.237955 0.509056 0.116 Uiso 0.613(8) 1 calc R . P A 1
H49B H 0.487437 0.134347 0.500550 0.116 Uiso 0.613(8) 1 calc R . P A 1
H49C H 0.420006 0.125949 0.539024 0.116 Uiso 0.613(8) 1 calc R . P A 1
C48 C 0.3495(11) 0.0115(17) 0.4547(5) 0.135(6) Uani 0.613(8) 1 d . U P A 1
H48A H 0.319862 -0.068032 0.460152 0.203 Uiso 0.613(8) 1 calc R . P A 1
H48B H 0.423854 0.002780 0.449429 0.203 Uiso 0.613(8) 1 calc R . P A 1
H48C H 0.310690 0.047292 0.431372 0.203 Uiso 0.613(8) 1 calc R . P A 1
C50 C 0.3813(8) -0.0946(8) 0.5946(3) 0.076(2) Uani 0.834(8) 1 d . U P B 2
C51 C 0.4309(7) -0.0567(7) 0.6315(3) 0.076(3) Uani 0.834(8) 1 d . U P B 2
H51A H 0.473968 -0.122739 0.643240 0.114 Uiso 0.834(8) 1 calc R . P B 2
H51B H 0.377264 -0.034167 0.649728 0.114 Uiso 0.834(8) 1 calc R . P B 2
H51C H 0.475989 0.013079 0.627064 0.114 Uiso 0.834(8) 1 calc R . P B 2
O4 O 0.4370(9) -0.1284(10) 0.5670(3) 0.171(5) Uani 0.834(8) 1 d . U P B 2
C52 C 0.2656(8) -0.0896(9) 0.5868(3) 0.093(3) Uani 0.834(8) 1 d . U P B 2
H52A H 0.232294 -0.141332 0.606038 0.139 Uiso 0.834(8) 1 calc R . P B 2
H52B H 0.246420 -0.117823 0.559604 0.139 Uiso 0.834(8) 1 calc R . P B 2
H52C H 0.241486 -0.006250 0.589739 0.139 Uiso 0.834(8) 1 calc R . P B 2

loop_
_atom_site_aniso_label
_atom_site_aniso_U_11
_atom_site_aniso_U_22
_atom_site_aniso_U_33
_atom_site_aniso_U_23
_atom_site_aniso_U_13
_atom_site_aniso_U_12
Pd1 0.00929(13) 0.02258(16) 0.01730(15) 0.00168(11) 0.00268(10) 0.00012(11)
Cl2 0.0111(4) 0.0283(5) 0.0255(5) 0.0013(4) 0.0047(3) -0.0007(3)
P1 0.0114(4) 0.0235(5) 0.0182(5) 0.0029(4) 0.0034(3) 0.0009(4)
P2 0.0124(4) 0.0260(5) 0.0172(5) 0.0015(4) 0.0025(3) 0.0011(4)
Cl1 0.0347(6) 0.0298(6) 0.0386(6) -0.0079(5) 0.0087(5) -0.0057(4)
O2 0.0276(16) 0.0360(18) 0.0424(19) -0.0041(15) 0.0127(14) 0.0053(14)
O1 0.038(2) 0.059(2) 0.069(3) -0.011(2) 0.0071(18) -0.0285(19)
C34 0.0163(18) 0.035(2) 0.022(2) 0.0044(17) 0.0020(15) -0.0031(17)
C29 0.0129(17) 0.029(2) 0.0225(19) -0.0001(16) 0.0070(14) -0.0053(15)
C36 0.0184(18) 0.027(2) 0.022(2) 0.0007(16) 0.0048(15) -0.0015(16)
C1 0.0137(17) 0.032(2) 0.0177(19) 0.0096(16) 0.0029(14) 0.0038(15)
C40 0.0140(18) 0.028(2) 0.034(2) 0.0059(18) 0.0057(16) 0.0000(16)
C35 0.0150(17) 0.033(2) 0.0175(19) 0.0107(16) 0.0039(14) 0.0041(16)
C30 0.0156(18) 0.029(2) 0.027(2) -0.0023(17) 0.0075(15) -0.0002(16)
C2 0.0156(18) 0.031(2) 0.022(2) 0.0050(17) 0.0052(15) 0.0029(16)
C23 0.0125(16) 0.025(2) 0.024(2) 0.0020(16) 0.0010(14) -0.0013(15)
C38 0.0114(17) 0.045(3) 0.029(2) 0.0092(19) 0.0004(15) 0.0004(17)
C17 0.0201(19) 0.032(2) 0.0183(19) -0.0032(17) 0.0025(15) 0.0014(17)
C46 0.0145(18) 0.038(3) 0.032(2) 0.0121(19) 0.0043(16) -0.0003(17)
C42 0.0185(19) 0.030(2) 0.033(2) 0.0032(18) 0.0018(16) 0.0007(17)
C28 0.025(2) 0.030(2) 0.022(2) 0.0027(17) 0.0057(16) 0.0027(17)
C11 0.0140(18) 0.049(3) 0.020(2) 0.0121(18) 0.0020(15) 0.0061(17)
C41 0.0080(16) 0.023(2) 0.030(2) 0.0073(16) 0.0020(14) 0.0003(14)
C22 0.0196(19) 0.029(2) 0.022(2) 0.0030(16) 0.0014(15) 0.0014(16)
C24 0.025(2) 0.031(2) 0.023(2) 0.0005(17) 0.0010(16) 0.0037(17)
C10 0.0153(18) 0.036(2) 0.020(2) 0.0012(17) 0.0023(15) -0.0033(16)
C27 0.028(2) 0.034(2) 0.027(2) -0.0016(18) 0.0085(17) 0.0061(18)
C37 0.0137(18) 0.040(2) 0.028(2) -0.0011(19) 0.0003(15) -0.0013(17)
C33 0.024(2) 0.051(3) 0.019(2) -0.0020(19) 0.0050(16) -0.014(2)
C39 0.021(2) 0.034(2) 0.036(2) 0.0107(19) 0.0076(17) 0.0107(18)
C31 0.024(2) 0.034(2) 0.035(2) -0.0025(19) 0.0108(18) -0.0021(18)
C26 0.033(2) 0.025(2) 0.037(2) -0.0005(18) 0.0042(19) 0.0088(18)
C3 0.0150(18) 0.053(3) 0.022(2) 0.0144(19) 0.0080(15) 0.0057(18)
C21 0.026(2) 0.045(3) 0.024(2) -0.0005(19) -0.0026(17) -0.008(2)
C32 0.026(2) 0.045(3) 0.030(2) -0.013(2) 0.0169(18) -0.016(2)
C8 0.019(2) 0.056(3) 0.021(2) 0.012(2) -0.0003(16) -0.0070(19)
C43 0.024(2) 0.028(2) 0.047(3) -0.002(2) -0.0036(19) -0.0026(18)
C9 0.021(2) 0.049(3) 0.027(2) 0.006(2) -0.0030(17) -0.013(2)
C45 0.0137(19) 0.045(3) 0.046(3) 0.020(2) 0.0058(18) -0.0021(18)
C4 0.029(2) 0.059(3) 0.034(3) 0.012(2) 0.0127(19) 0.016(2)
C25 0.038(2) 0.031(2) 0.029(2) 0.0077(19) 0.0009(19) 0.008(2)
C18 0.032(2) 0.034(3) 0.033(2) -0.007(2) -0.0060(19) 0.0081(19)
C16 0.022(2) 0.063(3) 0.035(3) 0.025(2) 0.0010(19) -0.004(2)
C44 0.0127(18) 0.028(2) 0.063(3) 0.012(2) -0.0001(19) -0.0037(16)
C12 0.032(3) 0.073(4) 0.028(2) 0.005(2) 0.011(2) 0.015(2)
C5 0.023(2) 0.084(4) 0.046(3) 0.029(3) 0.017(2) 0.027(3)
C20 0.044(3) 0.038(3) 0.035(3) -0.006(2) -0.001(2) -0.012(2)
C7 0.017(2) 0.087(4) 0.026(2) 0.007(2) 0.0010(17) -0.011(2)
C19 0.053(3) 0.029(3) 0.044(3) -0.009(2) -0.006(2) 0.005(2)
C15 0.020(2) 0.088(5) 0.064(4) 0.045(3) 0.005(2) -0.006(3)
C6 0.017(2) 0.113(5) 0.033(3) 0.023(3) 0.0064(19) 0.001(3)
C14 0.032(3) 0.118(6) 0.041(3) 0.036(4) 0.018(2) 0.027(3)
C13 0.046(3) 0.093(5) 0.044(3) 0.012(3) 0.023(3) 0.017(3)
O3 0.081(5) 0.088(7) 0.187(10) -0.035(6) 0.003(6) 0.000(5)
C47 0.053(5) 0.059(5) 0.070(5) 0.000(4) 0.003(4) 0.015(4)
C49 0.068(6) 0.073(7) 0.094(8) -0.019(6) 0.022(5) 0.007(5)
C48 0.087(9) 0.188(13) 0.139(10) -0.067(9) 0.068(8) -0.041(9)
C50 0.091(5) 0.073(5) 0.064(4) -0.010(4) 0.012(4) -0.017(4)
C51 0.072(5) 0.051(5) 0.104(6) -0.006(4) -0.006(4) 0.000(4)
O4 0.175(8) 0.193(9) 0.150(7) -0.088(6) 0.055(6) 0.015(7)
C52 0.113(6) 0.078(6) 0.082(6) -0.021(5) -0.022(5) 0.036(5)

loop_
_atom_type_symbol
_atom_type_description
_atom_type_scat_dispersion_real
_atom_type_scat_dispersion_imag
_atom_type_scat_source
C C 0.0033 0.0016 'International Tables Vol C Tables 4.2.6.8 and 6.1.1.4'
H H 0.0000 0.0000 'International Tables Vol C Tables 4.2.6.8 and 6.1.1.4'
Cl Cl 0.1484 0.1585 'International Tables Vol C Tables 4.2.6.8 and 6.1.1.4'
O O 0.0106 0.0060 'International Tables Vol C Tables 4.2.6.8 and 6.1.1.4'
P P 0.1023 0.0942 'International Tables Vol C Tables 4.2.6.8 and 6.1.1.4'
Pd Pd -0.9988 1.0072 'International Tables Vol C Tables 4.2.6.8 and 6.1.1.4'

loop_
_geom_angle_atom_site_label_1
_geom_angle_atom_site_label_2
_geom_angle_atom_site_label_3
_geom_angle
_geom_angle_site_symmetry_1
_geom_angle_site_symmetry_3
_geom_angle_publ_flag
P1 Pd1 Cl2 90.63(3) . . ?
P2 Pd1 Cl2 88.61(3) . . ?
P2 Pd1 P1 176.68(4) . . ?
C1 Pd1 Cl2 179.86(13) . . ?
C1 Pd1 P1 89.47(11) . . ?
C1 Pd1 P2 91.30(11) . . ?
C29 P1 Pd1 114.40(13) . . ?
C29 P1 C35 104.69(18) . . ?
C29 P1 C41 107.08(18) . . ?
C35 P1 Pd1 114.98(12) . . ?
C35 P1 C41 104.90(17) . . ?
C41 P1 Pd1 110.06(13) . . ?
C23 P2 Pd1 112.52(13) . . ?
C23 P2 C17 108.14(18) . . ?
C23 P2 C11 103.42(19) . . ?
C17 P2 Pd1 108.04(13) . . ?
C17 P2 C11 103.77(19) . . ?
C11 P2 Pd1 120.13(13) . . ?
C29 C34 H34 120.1 . . ?
C29 C34 C33 119.8(4) . . ?
C33 C34 H34 120.1 . . ?
C34 C29 P1 122.0(3) . . ?
C34 C29 C30 119.4(4) . . ?
C30 C29 P1 118.6(3) . . ?
C35 C36 H36 119.7 . . ?
C37 C36 H36 119.7 . . ?
C37 C36 C35 120.7(4) . . ?
C2 C1 Pd1 116.0(3) . . ?
C10 C1 Pd1 124.7(3) . . ?
C10 C1 C2 119.2(3) . . ?
C35 C40 H40 120.1 . . ?
C35 C40 C39 119.7(4) . . ?
C39 C40 H40 120.1 . . ?
C36 C35 P1 120.4(3) . . ?
C36 C35 C40 118.9(3) . . ?
C40 C35 P1 120.1(3) . . ?
C29 C30 H30 119.9 . . ?
C31 C30 C29 120.3(4) . . ?
C31 C30 H30 119.9 . . ?
O2 C2 C1 121.3(3) . . ?
O2 C2 C3 120.2(4) . . ?
C1 C2 C3 118.4(4) . . ?
C28 C23 P2 120.2(3) . . ?
C24 C23 P2 120.8(3) . . ?
C24 C23 C28 118.9(4) . . ?
C37 C38 H38 119.8 . . ?
C37 C38 C39 120.4(4) . . ?
C39 C38 H38 119.8 . . ?
C22 C17 P2 123.6(3) . . ?
C18 C17 P2 117.0(3) . . ?
C18 C17 C22 119.4(4) . . ?
C41 C46 H46 119.8 . . ?
C45 C46 H46 119.8 . . ?
C45 C46 C41 120.4(4) . . ?
C41 C42 H42 119.8 . . ?
C43 C42 H42 119.8 . . ?
C43 C42 C41 120.4(4) . . ?
C23 C28 H28 119.8 . . ?
C27 C28 C23 120.3(4) . . ?
C27 C28 H28 119.8 . . ?
C16 C11 P2 118.9(3) . . ?
C16 C11 C12 118.9(4) . . ?
C12 C11 P2 122.1(4) . . ?
C46 C41 P1 123.0(3) . . ?
C46 C41 C42 118.9(4) . . ?
C42 C41 P1 118.1(3) . . ?
C17 C22 H22 120.2 . . ?
C17 C22 C21 119.6(4) . . ?
C21 C22 H22 120.2 . . ?
C23 C24 H24 119.8 . . ?
C25 C24 C23 120.4(4) . . ?
C25 C24 H24 119.8 . . ?
C1 C10 Cl1 121.0(3) . . ?
C1 C10 C9 124.5(4) . . ?
C9 C10 Cl1 114.4(3) . . ?
C28 C27 H27 120.0 . . ?
C28 C27 C26 120.1(4) . . ?
C26 C27 H27 120.0 . . ?
C36 C37 H37 120.0 . . ?
C38 C37 C36 120.0(4) . . ?
C38 C37 H37 120.0 . . ?
C34 C33 H33 119.8 . . ?
C32 C33 C34 120.5(4) . . ?
C32 C33 H33 119.8 . . ?
C40 C39 H39 119.9 . . ?
C38 C39 C40 120.2(4) . . ?
C38 C39 H39 119.9 . . ?
C30 C31 H31 120.2 . . ?
C32 C31 C30 119.7(4) . . ?
C32 C31 H31 120.2 . . ?
C27 C26 H26 120.0 . . ?
C25 C26 C27 120.1(4) . . ?
C25 C26 H26 120.0 . . ?
C8 C3 C2 119.8(4) . . ?
C8 C3 C4 120.3(4) . . ?
C4 C3 C2 119.8(4) . . ?
C22 C21 H21 119.7 . . ?
C20 C21 C22 120.5(4) . . ?
C20 C21 H21 119.7 . . ?
C33 C32 H32 119.8 . . ?
C31 C32 C33 120.3(4) . . ?
C31 C32 H32 119.8 . . ?
C3 C8 C9 121.5(4) . . ?
C3 C8 C7 119.4(5) . . ?
C7 C8 C9 119.1(5) . . ?
C42 C43 H43 120.1 . . ?
C44 C43 C42 119.8(4) . . ?
C44 C43 H43 120.1 . . ?
O1 C9 C10 121.9(4) . . ?
O1 C9 C8 122.3(4) . . ?
C8 C9 C10 115.8(4) . . ?
C46 C45 H45 120.1 . . ?
C44 C45 C46 119.7(4) . . ?
C44 C45 H45 120.1 . . ?
C3 C4 H4 120.6 . . ?
C3 C4 C5 118.9(5) . . ?
C5 C4 H4 120.6 . . ?
C24 C25 H25 119.9 . . ?
C26 C25 C24 120.3(4) . . ?
C26 C25 H25 119.9 . . ?
C17 C18 H18 119.6 . . ?
C17 C18 C19 120.7(4) . . ?
C19 C18 H18 119.6 . . ?
C11 C16 H16 120.0 . . ?
C11 C16 C15 120.0(5) . . ?
C15 C16 H16 120.0 . . ?
C43 C44 C45 120.6(4) . . ?
C43 C44 H44 119.7 . . ?
C45 C44 H44 119.7 . . ?
C11 C12 H12 119.3 . . ?
C11 C12 C13 121.4(6) . . ?
C13 C12 H12 119.3 . . ?
C4 C5 H5 119.6 . . ?
C6 C5 C4 120.7(5) . . ?
C6 C5 H5 119.6 . . ?
C21 C20 H20 120.0 . . ?
C19 C20 C21 120.0(4) . . ?
C19 C20 H20 120.0 . . ?
C8 C7 H7 120.2 . . ?
C6 C7 C8 119.6(5) . . ?
C6 C7 H7 120.2 . . ?
C18 C19 H19 120.1 . . ?
C20 C19 C18 119.8(4) . . ?
C20 C19 H19 120.1 . . ?
C16 C15 H15 120.5 . . ?
C16 C15 C14 119.0(6) . . ?
C14 C15 H15 120.5 . . ?
C5 C6 C7 121.1(5) . . ?
C5 C6 H6 119.4 . . ?
C7 C6 H6 119.4 . . ?
C15 C14 H14 119.6 . . ?
C13 C14 C15 120.8(5) . . ?
C13 C14 H14 119.6 . . ?
C12 C13 H13 120.1 . . ?
C14 C13 C12 119.8(6) . . ?
C14 C13 H13 120.1 . . ?
O3 C47 C49 118.8(11) . . ?
O3 C47 C48 111.5(11) . . ?
C49 C47 C48 129.3(11) . . ?
C47 C49 H49A 109.5 . . ?
C47 C49 H49B 109.5 . . ?
C47 C49 H49C 109.5 . . ?
H49A C49 H49B 109.5 . . ?
H49A C49 H49C 109.5 . . ?
H49B C49 H49C 109.5 . . ?
C47 C48 H48A 109.5 . . ?
C47 C48 H48B 109.5 . . ?
C47 C48 H48C 109.5 . . ?
H48A C48 H48B 109.5 . . ?
H48A C48 H48C 109.5 . . ?
H48B C48 H48C 109.5 . . ?
C51 C50 C52 121.5(9) . . ?
O4 C50 C51 119.4(10) . . ?
O4 C50 C52 119.0(10) . . ?
C50 C51 H51A 109.5 . . ?
C50 C51 H51B 109.5 . . ?
C50 C51 H51C 109.5 . . ?
H51A C51 H51B 109.5 . . ?
H51A C51 H51C 109.5 . . ?
H51B C51 H51C 109.5 . . ?
C50 C52 H52A 109.5 . . ?
C50 C52 H52B 109.5 . . ?
C50 C52 H52C 109.5 . . ?
H52A C52 H52B 109.5 . . ?
H52A C52 H52C 109.5 . . ?
H52B C52 H52C 109.5 . . ?

loop_
_geom_bond_atom_site_label_1
_geom_bond_atom_site_label_2
_geom_bond_distance
_geom_bond_site_symmetry_2
_geom_bond_publ_flag
Pd1 Cl2 2.3696(9) . ?
Pd1 P1 2.3233(10) . ?
Pd1 P2 2.3090(10) . ?
Pd1 C1 1.991(4) . ?
P1 C29 1.819(4) . ?
P1 C35 1.820(4) . ?
P1 C41 1.822(4) . ?
P2 C23 1.816(4) . ?
P2 C17 1.822(4) . ?
P2 C11 1.830(4) . ?
Cl1 C10 1.733(4) . ?
O2 C2 1.216(5) . ?
O1 C9 1.215(6) . ?
C34 H34 0.9300 . ?
C34 C29 1.382(5) . ?
C34 C33 1.390(6) . ?
C29 C30 1.400(5) . ?
C36 H36 0.9300 . ?
C36 C35 1.393(6) . ?
C36 C37 1.386(5) . ?
C1 C2 1.476(5) . ?
C1 C10 1.341(6) . ?
C40 H40 0.9300 . ?
C40 C35 1.397(6) . ?
C40 C39 1.399(5) . ?
C30 H30 0.9300 . ?
C30 C31 1.389(6) . ?
C2 C3 1.505(5) . ?
C23 C28 1.396(5) . ?
C23 C24 1.391(6) . ?
C38 H38 0.9300 . ?
C38 C37 1.373(6) . ?
C38 C39 1.378(6) . ?
C17 C22 1.389(5) . ?
C17 C18 1.384(6) . ?
C46 H46 0.9300 . ?
C46 C41 1.386(5) . ?
C46 C45 1.386(6) . ?
C42 H42 0.9300 . ?
C42 C41 1.396(6) . ?
C42 C43 1.382(6) . ?
C28 H28 0.9300 . ?
C28 C27 1.382(6) . ?
C11 C16 1.383(7) . ?
C11 C12 1.383(7) . ?
C22 H22 0.9300 . ?
C22 C21 1.389(6) . ?
C24 H24 0.9300 . ?
C24 C25 1.385(6) . ?
C10 C9 1.491(5) . ?
C27 H27 0.9300 . ?
C27 C26 1.385(6) . ?
C37 H37 0.9300 . ?
C33 H33 0.9300 . ?
C33 C32 1.378(7) . ?
C39 H39 0.9300 . ?
C31 H31 0.9300 . ?
C31 C32 1.377(6) . ?
C26 H26 0.9300 . ?
C26 C25 1.373(6) . ?
C3 C8 1.386(7) . ?
C3 C4 1.389(6) . ?
C21 H21 0.9300 . ?
C21 C20 1.381(7) . ?
C32 H32 0.9300 . ?
C8 C9 1.479(7) . ?
C8 C7 1.399(6) . ?
C43 H43 0.9300 . ?
C43 C44 1.374(7) . ?
C45 H45 0.9300 . ?
C45 C44 1.379(7) . ?
C4 H4 0.9300 . ?
C4 C5 1.393(7) . ?
C25 H25 0.9300 . ?
C18 H18 0.9300 . ?
C18 C19 1.385(6) . ?
C16 H16 0.9300 . ?
C16 C15 1.399(6) . ?
C44 H44 0.9300 . ?
C12 H12 0.9300 . ?
C12 C13 1.383(7) . ?
C5 H5 0.9300 . ?
C5 C6 1.353(9) . ?
C20 H20 0.9300 . ?
C20 C19 1.378(7) . ?
C7 H7 0.9300 . ?
C7 C6 1.371(8) . ?
C19 H19 0.9300 . ?
C15 H15 0.9300 . ?
C15 C14 1.405(9) . ?
C6 H6 0.9300 . ?
C14 H14 0.9300 . ?
C14 C13 1.344(9) . ?
C13 H13 0.9300 . ?
O3 C47 1.240(13) . ?
C47 C49 1.364(15) . ?
C47 C48 1.400(16) . ?
C49 H49A 0.9600 . ?
C49 H49B 0.9600 . ?
C49 H49C 0.9600 . ?
C48 H48A 0.9600 . ?
C48 H48B 0.9600 . ?
C48 H48C 0.9600 . ?
C50 C51 1.383(11) . ?
C50 O4 1.236(11) . ?
C50 C52 1.447(13) . ?
C51 H51A 0.9600 . ?
C51 H51B 0.9600 . ?
C51 H51C 0.9600 . ?
C52 H52A 0.9600 . ?
C52 H52B 0.9600 . ?
C52 H52C 0.9600 . ?
